data_4336727
loop_
_publ_author_name
'Vadapalli Chandrasekhar'
'Prasenjit Bag'
'Wolfgang Kroener'
'Klaus Gieb'
'Paul M\"uller'

_publ_section_title
;
 Pentanuclear Heterometallic {Ni2Ln3} (Ln = Gd, Dy, Tb, Ho) Assemblies.
 Single-Molecule Magnet Behavior and Multistep Relaxation in the
 Dysprosium Derivative
;
_journal_name_full 'Inorganic Chemistry'
_journal_page_first 13078
_journal_page_last 13086
_journal_paper_doi 10.1021/ic4019025
_journal_volume 52
_journal_year 2013
_chemical_formula_sum 'C79 H98 Cl Gd3 N8 Ni2 O20'
_chemical_formula_weight 2104.27
_chemical_name_systematic
; 
 ? 
;
_space_group_IT_number 19
_symmetry_cell_setting orthorhombic
_symmetry_space_group_name_Hall 'P 2ac 2ab'
_symmetry_space_group_name_H-M 'P 21 21 21'
_atom_sites_solution_hydrogens geom
_atom_sites_solution_primary direct
_atom_sites_solution_secondary difmap
_audit_creation_method SHELXL-97
_cell_angle_alpha 90.00
_cell_angle_beta 90.00
_cell_angle_gamma 90.00
_cell_formula_units_Z 4
_cell_length_a 13.0447(9)
_cell_length_b 26.2289(19)
_cell_length_c 22.8835(17)
_cell_measurement_reflns_used 2856
_cell_measurement_temperature 100(2)
_cell_measurement_theta_max 20.69
_cell_measurement_theta_min 2.20
_cell_volume 7829.5(10)
_computing_cell_refinement 'Bruker SMART'
_computing_data_collection 'Bruker SMART'
_computing_data_reduction 'Bruker SAINT'
_computing_molecular_graphics 'Bruker SHELXTL'
_computing_publication_material 'Bruker SHELXTL'
_computing_structure_refinement 'Bruker SHELXTL'
_computing_structure_solution 'Bruker SHELXTL'
_diffrn_ambient_temperature 100(2)
_diffrn_measured_fraction_theta_full 0.999
_diffrn_measured_fraction_theta_max 0.999
_diffrn_measurement_device_type 'CCD area detector'
_diffrn_measurement_method 'phi and omega scans'
_diffrn_radiation_monochromator graphite
_diffrn_radiation_source 'fine-focus sealed tube'
_diffrn_radiation_type MoK\a
_diffrn_radiation_wavelength 0.71073
_diffrn_reflns_av_R_equivalents 0.1010
_diffrn_reflns_av_sigmaI/netI 0.1287
_diffrn_reflns_limit_h_max 15
_diffrn_reflns_limit_h_min -15
_diffrn_reflns_limit_k_max 29
_diffrn_reflns_limit_k_min -31
_diffrn_reflns_limit_l_max 27
_diffrn_reflns_limit_l_min -25
_diffrn_reflns_number 42948
_diffrn_reflns_theta_full 25.50
_diffrn_reflns_theta_max 25.50
_diffrn_reflns_theta_min 1.74
_exptl_absorpt_coefficient_mu 3.091
_exptl_absorpt_correction_T_max 1.00
_exptl_absorpt_correction_T_min 0.705415
_exptl_absorpt_correction_type empirical
_exptl_absorpt_process_details SADABS
_exptl_crystal_colour red
_exptl_crystal_density_diffrn 1.785
_exptl_crystal_description block
_exptl_crystal_F_000 4212
_exptl_crystal_size_max 0.125
_exptl_crystal_size_mid 0.105
_exptl_crystal_size_min 0.09
_refine_diff_density_max 1.678
_refine_diff_density_min -3.601
_refine_diff_density_rms 0.244
_refine_ls_abs_structure_details 'Flack H D (1983), Acta Cryst. A39, 876-881'
_refine_ls_abs_structure_Flack -0.032(18)
_refine_ls_extinction_method none
_refine_ls_goodness_of_fit_ref 0.996
_refine_ls_hydrogen_treatment mixed
_refine_ls_matrix_type fullcycle
_refine_ls_number_parameters 1043
_refine_ls_number_reflns 14537
_refine_ls_number_restraints 81
_refine_ls_restrained_S_all 0.997
_refine_ls_R_factor_all 0.0966
_refine_ls_R_factor_gt 0.0586
_refine_ls_shift/su_max 0.000
_refine_ls_shift/su_mean 0.000
_refine_ls_structure_factor_coef Fsqd
_refine_ls_weighting_details 'calc w=1/[\s^2^(Fo^2^)+(0.0709P)^2^+0.0000P] where P=(Fo^2^+2Fc^2^)/3'
_refine_ls_weighting_scheme calc
_refine_ls_wR_factor_gt 0.1244
_refine_ls_wR_factor_ref 0.1526
_reflns_number_gt 10336
_reflns_number_total 14537
_reflns_threshold_expression >2sigma(I)
_cod_data_source_file ic4019025_si_001_2.cif
_cod_data_source_block Ni2Gd3
_cod_database_code 4336727

loop_
_symmetry_equiv_pos_as_xyz
'x, y, z'
'-x+1/2, -y, z+1/2'
'-x, y+1/2, -z+1/2'
'x+1/2, -y+1/2, -z'

loop_
_atom_site_label
_atom_site_type_symbol
_atom_site_fract_x
_atom_site_fract_y
_atom_site_fract_z
_atom_site_U_iso_or_equiv
_atom_site_adp_type
_atom_site_occupancy
_atom_site_symmetry_multiplicity
_atom_site_calc_flag
_atom_site_refinement_flags
Gd1 Gd 0.49246(5) 0.45027(2) 0.84508(3) 0.019 Uani 1 1 d .
Gd2 Gd 0.56205(5) 0.33422(2) 0.74838(3) 0.018 Uani 1 1 d .
Gd3 Gd 0.55439(5) 0.21896(2) 0.64133(3) 0.019 Uani 1 1 d .
Ni1 Ni 0.67002(13) 0.51689(6) 0.78202(7) 0.020 Uani 1 1 d .
Ni2 Ni 0.71470(13) 0.15614(7) 0.72027(8) 0.023 Uani 1 1 d .
Cl1 Cl 0.5712(3) 0.07467(13) 0.48589(16) 0.036 Uani 1 1 d .
O1 O 0.8047(6) 0.5286(4) 0.8018(4) 0.029 Uani 1 1 d .
O2 O 0.5305(6) 0.5087(4) 0.7675(4) 0.026 Uani 1 1 d .
O3 O 0.4023(7) 0.5162(4) 0.9040(4) 0.028 Uani 1 1 d D
H3 H 0.429(4) 0.533(4) 0.931(4) 0.042 Uiso 1 1 d D
O4 O 0.4348(6) 0.3928(3) 0.7770(3) 0.019 Uani 1 1 d .
O5 O 0.5288(6) 0.3806(3) 0.6613(4) 0.022 Uani 1 1 d .
O6 O 0.6204(6) 0.3908(3) 0.8250(4) 0.019 Uani 1 1 d .
O7 O 0.3926(7) 0.3969(3) 0.9105(4) 0.020 Uani 1 1 d D
H7 H 0.339(6) 0.381(4) 0.903(2) 0.030 Uiso 1 1 d D
O8 O 0.6270(6) 0.5077(3) 0.8590(4) 0.026 Uani 1 1 d .
O9 O 0.5002(7) 0.2879(3) 0.8313(4) 0.024 Uani 1 1 d .
O10 O 0.6602(6) 0.2810(3) 0.6821(3) 0.016 Uani 1 1 d .
O11 O 0.6986(6) 0.1661(3) 0.6405(3) 0.020 Uani 1 1 d .
O12 O 0.4730(7) 0.2722(4) 0.5664(4) 0.028 Uani 1 1 d D
H12 H 0.413(4) 0.284(4) 0.565(3) 0.042 Uiso 1 1 d D
O13 O 0.8554(7) 0.1544(4) 0.7164(4) 0.035 Uani 1 1 d .
O14 O 0.5720(6) 0.1577(3) 0.7194(4) 0.022 Uani 1 1 d .
O15 O 0.4640(6) 0.2720(3) 0.7034(3) 0.022 Uani 1 1 d .
O16 O 0.5010(7) 0.1542(4) 0.5700(4) 0.030 Uani 1 1 d D
H16 H 0.538(3) 0.139(4) 0.545(4) 0.045 Uiso 1 1 d D
O17 O 0.3210(8) 0.3130(4) 0.8702(5) 0.049 Uani 1 1 d .
H17 H 0.3424 0.3234 0.8378 0.074 Uiso 1 1 calc R
O18 O 0.3693(7) 0.3469(4) 0.6068(4) 0.028 Uani 1 1 d .
H18 H 0.3930 0.3578 0.6385 0.042 Uiso 1 1 calc R
O19 O 0.8934(13) 0.5832(8) 0.8877(8) 0.137 Uani 1 1 d DU
H19 H 0.8846 0.6127 0.8741 0.206 Uiso 1 1 calc R
N1 N 0.7093(8) 0.5209(4) 0.7048(5) 0.019 Uani 1 1 d .
N2 N 0.3141(8) 0.4759(5) 0.8060(5) 0.026 Uani 1 1 d .
N3 N 0.7107(8) 0.3894(4) 0.7142(5) 0.017 Uani 1 1 d .
N4 N 0.5832(8) 0.4333(4) 0.9458(4) 0.021 Uani 1 1 d U
N5 N 0.6983(8) 0.2843(4) 0.8031(4) 0.021 Uani 1 1 d .
N6 N 0.6764(9) 0.2399(4) 0.5559(5) 0.027 Uani 1 1 d .
N7 N 0.7274(9) 0.1533(4) 0.8009(5) 0.025 Uani 1 1 d U
N8 N 0.3696(8) 0.1857(4) 0.6559(5) 0.024 Uani 1 1 d .
C1 C 0.8677(9) 0.5301(5) 0.7548(6) 0.030 Uani 1 1 d .
C2 C 0.9724(9) 0.5337(7) 0.7564(6) 0.042 Uani 1 1 d .
H2 H 1.0072 0.5351 0.7928 0.050 Uiso 1 1 calc R
C3 C 1.0249(10) 0.5352(7) 0.7066(7) 0.050 Uani 1 1 d .
H3A H 1.0967 0.5407 0.7086 0.060 Uiso 1 1 calc R
C4 C 0.9806(10) 0.5291(6) 0.6511(6) 0.035 Uani 1 1 d .
H4 H 1.0215 0.5270 0.6169 0.042 Uiso 1 1 calc R
C5 C 0.8769(10) 0.5264(5) 0.6487(6) 0.028 Uani 1 1 d .
H5 H 0.8438 0.5253 0.6117 0.033 Uiso 1 1 calc R
C6 C 0.8185(10) 0.5252(5) 0.6990(6) 0.026 Uani 1 1 d .
C7 C 0.6530(9) 0.5162(5) 0.6593(6) 0.022 Uani 1 1 d .
H7A H 0.6848 0.5124 0.6222 0.027 Uiso 1 1 calc R
C8 C 0.5402(9) 0.5166(4) 0.6628(5) 0.017 Uani 1 1 d U
C9 C 0.4876(10) 0.5219(5) 0.6085(6) 0.028 Uani 1 1 d .
H9 H 0.5259 0.5225 0.5732 0.034 Uiso 1 1 calc R
C10 C 0.3819(10) 0.5264(5) 0.6062(6) 0.026 Uani 1 1 d .
C11 C 0.3232(11) 0.5355(7) 0.5488(6) 0.042 Uani 1 1 d .
H11A H 0.2827 0.5052 0.5392 0.063 Uiso 1 1 calc R
H11B H 0.3720 0.5423 0.5172 0.063 Uiso 1 1 calc R
H11C H 0.2773 0.5648 0.5534 0.063 Uiso 1 1 calc R
C12 C 0.3287(10) 0.5275(5) 0.6600(6) 0.023 Uani 1 1 d U
H12A H 0.2567 0.5327 0.6593 0.028 Uiso 1 1 calc R
C13 C 0.3765(11) 0.5212(6) 0.7142(6) 0.032 Uani 1 1 d .
C14 C 0.3211(9) 0.5263(5) 0.7687(5) 0.022 Uani 1 1 d .
H14A H 0.2506 0.5381 0.7600 0.027 Uiso 1 1 calc R
H14B H 0.3547 0.5530 0.7926 0.027 Uiso 1 1 calc R
C15 C 0.2496(9) 0.4895(5) 0.8585(6) 0.025 Uani 1 1 d .
H15A H 0.2387 0.4585 0.8824 0.031 Uiso 1 1 calc R
H15B H 0.1817 0.5015 0.8450 0.031 Uiso 1 1 calc R
C16 C 0.2989(10) 0.5311(5) 0.8971(6) 0.025 Uani 1 1 d D
H16A H 0.2944 0.5648 0.8779 0.030 Uiso 1 1 calc R
H16B H 0.2641 0.5330 0.9355 0.030 Uiso 1 1 calc R
C17 C 0.2676(10) 0.4333(4) 0.7738(6) 0.023 Uani 1 1 d .
H17A H 0.2160 0.4464 0.7459 0.027 Uiso 1 1 calc R
H17B H 0.2327 0.4100 0.8014 0.027 Uiso 1 1 calc R
C18 C 0.3497(9) 0.4050(5) 0.7413(6) 0.022 Uani 1 1 d .
H18A H 0.3204 0.3731 0.7253 0.026 Uiso 1 1 calc R
H18B H 0.3732 0.4261 0.7080 0.026 Uiso 1 1 calc R
C19 C 0.4860(10) 0.5149(5) 0.7149(5) 0.024 Uani 1 1 d U
C20 C 0.6079(10) 0.3966(5) 0.6286(6) 0.022 Uani 1 1 d U
C21 C 0.5925(10) 0.4105(5) 0.5691(6) 0.023 Uani 1 1 d .
H21 H 0.5258 0.4115 0.5524 0.028 Uiso 1 1 calc R
C22 C 0.6790(11) 0.4226(4) 0.5364(6) 0.023 Uani 1 1 d .
H22 H 0.6702 0.4312 0.4964 0.028 Uiso 1 1 calc R
C23 C 0.7750(11) 0.4227(5) 0.5587(6) 0.023 Uani 1 1 d .
H23 H 0.8323 0.4295 0.5343 0.028 Uiso 1 1 calc R
C24 C 0.7884(11) 0.4127(5) 0.6180(6) 0.024 Uani 1 1 d U
H24 H 0.8551 0.4144 0.6345 0.029 Uiso 1 1 calc R
C25 C 0.7054(10) 0.4003(5) 0.6534(6) 0.026 Uani 1 1 d .
C26 C 0.7898(10) 0.4042(4) 0.7433(6) 0.020 Uani 1 1 d .
H26 H 0.8438 0.4199 0.7221 0.024 Uiso 1 1 calc R
C27 C 0.8028(11) 0.3986(5) 0.8062(6) 0.027 Uani 1 1 d .
C28 C 0.9028(10) 0.3986(5) 0.8289(6) 0.027 Uani 1 1 d .
H28 H 0.9591 0.4010 0.8028 0.032 Uiso 1 1 calc R
C29 C 0.9217(10) 0.3953(5) 0.8883(6) 0.029 Uani 1 1 d .
C30 C 1.0276(11) 0.3956(6) 0.9131(7) 0.042 Uani 1 1 d .
H30A H 1.0777 0.3974 0.8812 0.063 Uiso 1 1 calc R
H30B H 1.0388 0.3642 0.9356 0.063 Uiso 1 1 calc R
H30C H 1.0359 0.4252 0.9388 0.063 Uiso 1 1 calc R
C31 C 0.8354(10) 0.3912(5) 0.9264(6) 0.026 Uani 1 1 d .
H31 H 0.8461 0.3877 0.9672 0.032 Uiso 1 1 calc R
C32 C 0.7360(11) 0.3922(5) 0.9045(6) 0.027 Uani 1 1 d .
C33 C 0.7178(9) 0.3934(5) 0.8442(6) 0.019 Uani 1 1 d .
C34 C 0.6481(10) 0.3893(5) 0.9459(5) 0.022 Uani 1 1 d .
H34A H 0.6062 0.3590 0.9359 0.026 Uiso 1 1 calc R
H34B H 0.6752 0.3842 0.9859 0.026 Uiso 1 1 calc R
C35 C 0.6414(10) 0.4800(5) 0.9599(6) 0.025 Uani 1 1 d U
H35A H 0.6935 0.4715 0.9898 0.030 Uiso 1 1 calc R
H35B H 0.5937 0.5050 0.9774 0.030 Uiso 1 1 calc R
C36 C 0.6958(10) 0.5055(6) 0.9079(6) 0.029 Uani 1 1 d .
H36A H 0.7175 0.5404 0.9188 0.035 Uiso 1 1 calc R
H36B H 0.7577 0.4858 0.8973 0.035 Uiso 1 1 calc R
C37 C 0.4985(11) 0.4260(5) 0.9881(5) 0.027 Uani 1 1 d .
H37A H 0.5280 0.4147 1.0258 0.032 Uiso 1 1 calc R
H37B H 0.4651 0.4594 0.9948 0.032 Uiso 1 1 calc R
C38 C 0.4192(10) 0.3889(5) 0.9701(6) 0.026 Uani 1 1 d D
H38A H 0.4454 0.3538 0.9753 0.031 Uiso 1 1 calc R
H38B H 0.3576 0.3930 0.9949 0.031 Uiso 1 1 calc R
C39 C 0.5664(11) 0.2739(4) 0.8735(5) 0.023 Uani 1 1 d .
C40 C 0.5306(12) 0.2592(5) 0.9293(5) 0.032 Uani 1 1 d .
H40 H 0.4592 0.2567 0.9371 0.039 Uiso 1 1 calc R
C41 C 0.6027(14) 0.2485(6) 0.9728(6) 0.044 Uani 1 1 d .
H41 H 0.5790 0.2406 1.0110 0.053 Uiso 1 1 calc R
C42 C 0.7029(11) 0.2489(6) 0.9629(7) 0.035 Uani 1 1 d .
H42 H 0.7495 0.2401 0.9931 0.042 Uiso 1 1 calc R
C43 C 0.7397(10) 0.2627(5) 0.9069(6) 0.025 Uani 1 1 d .
H43 H 0.8114 0.2642 0.8999 0.030 Uiso 1 1 calc R
C44 C 0.6712(9) 0.2740(5) 0.8622(6) 0.021 Uani 1 1 d .
C45 C 0.7917(10) 0.2772(5) 0.7847(6) 0.024 Uani 1 1 d .
H45 H 0.8405 0.2664 0.8129 0.029 Uiso 1 1 calc R
C46 C 0.8281(11) 0.2842(5) 0.7262(6) 0.027 Uani 1 1 d .
C47 C 0.9328(11) 0.2899(5) 0.7169(6) 0.026 Uani 1 1 d .
H47 H 0.9775 0.2887 0.7496 0.032 Uiso 1 1 calc R
C48 C 0.9751(10) 0.2973(5) 0.6614(6) 0.028 Uani 1 1 d .
C49 C 1.0892(11) 0.3097(6) 0.6550(7) 0.046 Uani 1 1 d .
H49A H 1.1242 0.2811 0.6358 0.070 Uiso 1 1 calc R
H49B H 1.1192 0.3152 0.6938 0.070 Uiso 1 1 calc R
H49C H 1.0974 0.3406 0.6314 0.070 Uiso 1 1 calc R
C50 C 0.9114(9) 0.2952(5) 0.6149(5) 0.020 Uani 1 1 d .
H50 H 0.9398 0.2994 0.5770 0.024 Uiso 1 1 calc R
C51 C 0.8066(10) 0.2874(5) 0.6198(6) 0.022 Uani 1 1 d .
C52 C 0.7600(10) 0.2842(5) 0.6760(5) 0.019 Uani 1 1 d U
C53 C 0.7376(10) 0.2880(5) 0.5669(6) 0.021 Uani 1 1 d .
H53A H 0.7802 0.2949 0.5320 0.025 Uiso 1 1 calc R
H53B H 0.6889 0.3168 0.5711 0.025 Uiso 1 1 calc R
C54 C 0.7410(11) 0.1954(6) 0.5443(6) 0.031 Uani 1 1 d .
H54A H 0.7993 0.2057 0.5193 0.037 Uiso 1 1 calc R
H54B H 0.7005 0.1696 0.5228 0.037 Uiso 1 1 calc R
C55 C 0.7838(10) 0.1708(5) 0.6029(6) 0.025 Uani 1 1 d .
H55A H 0.8143 0.1370 0.5949 0.029 Uiso 1 1 calc R
H55B H 0.8367 0.1930 0.6206 0.029 Uiso 1 1 calc R
C56 C 0.6140(10) 0.2486(5) 0.5036(6) 0.026 Uani 1 1 d .
H56A H 0.5833 0.2159 0.4910 0.032 Uiso 1 1 calc R
H56B H 0.6587 0.2609 0.4716 0.032 Uiso 1 1 calc R
C57 C 0.5287(10) 0.2874(5) 0.5140(5) 0.024 Uani 1 1 d D
H57A H 0.5582 0.3218 0.5193 0.029 Uiso 1 1 calc R
H57B H 0.4817 0.2882 0.4800 0.029 Uiso 1 1 calc R
C58 C 0.8948(10) 0.1582(5) 0.7700(6) 0.030 Uani 1 1 d .
C59 C 1.0027(10) 0.1649(5) 0.7785(6) 0.032 Uani 1 1 d .
H59 H 1.0484 0.1656 0.7462 0.038 Uiso 1 1 calc R
C60 C 1.0378(11) 0.1701(5) 0.8337(7) 0.038 Uani 1 1 d .
H60 H 1.1092 0.1755 0.8392 0.046 Uiso 1 1 calc R
C61 C 0.9755(10) 0.1681(5) 0.8834(7) 0.032 Uani 1 1 d .
H61 H 1.0028 0.1724 0.9216 0.039 Uiso 1 1 calc R
C62 C 0.8713(11) 0.1596(5) 0.8741(6) 0.034 Uani 1 1 d .
H62 H 0.8270 0.1559 0.9068 0.041 Uiso 1 1 calc R
C63 C 0.8309(10) 0.1563(6) 0.8178(6) 0.028 Uani 1 1 d .
C64 C 0.6528(10) 0.1539(5) 0.8373(6) 0.027 Uani 1 1 d .
H64 H 0.6698 0.1570 0.8775 0.032 Uiso 1 1 calc R
C65 C 0.5456(11) 0.1504(4) 0.8230(5) 0.022 Uani 1 1 d .
C66 C 0.4744(11) 0.1469(5) 0.8687(6) 0.035 Uani 1 1 d .
H66 H 0.4984 0.1486 0.9078 0.042 Uiso 1 1 calc R
C67 C 0.3696(10) 0.1411(5) 0.8587(7) 0.027 Uani 1 1 d .
C68 C 0.2956(10) 0.1323(6) 0.9090(6) 0.032 Uani 1 1 d .
H68A H 0.3211 0.1045 0.9336 0.048 Uiso 1 1 calc R
H68B H 0.2281 0.1232 0.8934 0.048 Uiso 1 1 calc R
H68C H 0.2899 0.1635 0.9323 0.048 Uiso 1 1 calc R
C69 C 0.3358(11) 0.1389(5) 0.8005(6) 0.027 Uani 1 1 d U
H69 H 0.2653 0.1335 0.7922 0.032 Uiso 1 1 calc R
C70 C 0.4055(9) 0.1446(5) 0.7551(6) 0.021 Uani 1 1 d .
C71 C 0.5111(9) 0.1514(4) 0.7641(5) 0.021 Uani 1 1 d .
C72 C 0.3645(10) 0.1379(5) 0.6925(5) 0.023 Uani 1 1 d .
H72A H 0.4044 0.1107 0.6729 0.028 Uiso 1 1 calc R
H72B H 0.2923 0.1264 0.6946 0.028 Uiso 1 1 calc R
C73 C 0.3080(10) 0.2274(5) 0.6816(6) 0.025 Uani 1 1 d .
H73A H 0.2471 0.2126 0.7011 0.030 Uiso 1 1 calc R
H73B H 0.2834 0.2499 0.6498 0.030 Uiso 1 1 calc R
C74 C 0.3677(10) 0.2589(5) 0.7255(6) 0.030 Uani 1 1 d .
H74A H 0.3289 0.2904 0.7348 0.036 Uiso 1 1 calc R
H74B H 0.3762 0.2393 0.7621 0.036 Uiso 1 1 calc R
C75 C 0.3292(11) 0.1740(5) 0.5967(6) 0.028 Uani 1 1 d .
H75A H 0.3238 0.2059 0.5737 0.034 Uiso 1 1 calc R
H75B H 0.2597 0.1591 0.6001 0.034 Uiso 1 1 calc R
C76 C 0.3995(11) 0.1365(5) 0.5649(6) 0.031 Uani 1 1 d D
H76A H 0.3933 0.1022 0.5825 0.037 Uiso 1 1 calc R
H76B H 0.3799 0.1342 0.5232 0.037 Uiso 1 1 calc R
C77 C 0.3094(12) 0.3866(7) 0.5789(8) 0.051 Uani 1 1 d .
H77A H 0.2883 0.4117 0.6083 0.077 Uiso 1 1 calc R
H77B H 0.2486 0.3715 0.5607 0.077 Uiso 1 1 calc R
H77C H 0.3510 0.4035 0.5489 0.077 Uiso 1 1 calc R
C78 C 0.2373(11) 0.2843(6) 0.8622(7) 0.045 Uani 1 1 d .
H78A H 0.1890 0.2902 0.8944 0.067 Uiso 1 1 calc R
H78B H 0.2568 0.2483 0.8614 0.067 Uiso 1 1 calc R
H78C H 0.2047 0.2936 0.8251 0.067 Uiso 1 1 calc R
C80 C 1.0006(15) 0.5774(13) 0.9067(11) 0.223 Uani 1 1 d DU
H80A H 1.0118 0.5972 0.9425 0.335 Uiso 1 1 calc R
H80B H 1.0465 0.5898 0.8760 0.335 Uiso 1 1 calc R
H80C H 1.0148 0.5414 0.9145 0.335 Uiso 1 1 calc R
O20 O 0.9501(9) 0.6666(4) 0.8787(5) 0.050 Uani 1 1 d G
H20A H 0.9746 0.6713 0.8438 0.075 Uiso 1 1 d G
H20B H 0.8991 0.6874 0.8846 0.075 Uiso 1 1 d G

loop_
_atom_site_aniso_label
_atom_site_aniso_U_11
_atom_site_aniso_U_22
_atom_site_aniso_U_33
_atom_site_aniso_U_23
_atom_site_aniso_U_13
_atom_site_aniso_U_12
Gd1 0.022 0.016 0.018 -0.001 0.001 0.001
Gd2 0.025 0.014 0.015 -0.001 0.001 -0.001
Gd3 0.025 0.016 0.017 -0.002 0.001 -0.001
Ni1 0.021 0.021 0.019 0.000 -0.001 -0.002
Ni2 0.027 0.021 0.021 0.000 0.000 0.002
Cl1 0.047 0.028 0.034 0.004 0.004 -0.003
O1 0.019 0.046 0.023 0.008 -0.003 -0.010
O2 0.025 0.036 0.017 -0.001 -0.002 0.000
O3 0.019 0.029 0.036 -0.004 0.003 0.002
O4 0.022 0.020 0.017 0.000 -0.005 0.005
O5 0.028 0.018 0.020 0.003 -0.004 -0.001
O6 0.019 0.021 0.016 0.000 -0.012 0.001
O7 0.025 0.019 0.016 0.003 0.008 -0.005
O8 0.026 0.022 0.030 0.001 -0.007 0.002
O9 0.028 0.017 0.029 -0.001 0.005 0.004
O10 0.022 0.016 0.009 0.001 0.005 -0.001
O11 0.033 0.015 0.013 -0.003 0.003 0.003
O12 0.041 0.029 0.015 -0.002 0.000 0.001
O13 0.038 0.036 0.032 -0.001 0.004 0.016
O14 0.024 0.022 0.020 -0.004 0.000 0.000
O15 0.019 0.031 0.016 0.003 0.000 0.006
O16 0.031 0.034 0.026 0.001 -0.007 -0.009
O17 0.046 0.034 0.069 -0.027 0.027 -0.019
O18 0.033 0.030 0.022 0.002 -0.012 0.007
O19 0.109 0.201 0.102 -0.054 0.070 -0.079
N1 0.019 0.015 0.022 -0.004 -0.005 0.006
N2 0.012 0.046 0.021 -0.002 0.008 0.005
N3 0.021 0.004 0.028 0.002 -0.003 0.005
N4 0.022 0.021 0.021 0.000 0.000 0.000
N5 0.025 0.021 0.016 -0.002 0.007 -0.003
N6 0.042 0.020 0.019 -0.008 -0.005 -0.001
N7 0.038 0.011 0.027 -0.001 0.008 0.007
N8 0.043 0.009 0.021 0.000 -0.009 -0.010
C1 0.026 0.039 0.024 0.014 0.004 0.002
C2 0.018 0.092 0.015 0.001 0.000 -0.007
C3 0.016 0.093 0.040 0.016 0.012 -0.013
C4 0.027 0.052 0.025 0.000 -0.003 -0.001
C5 0.030 0.028 0.025 0.009 -0.007 0.000
C6 0.033 0.015 0.029 -0.001 0.003 -0.009
C7 0.027 0.027 0.013 0.000 0.008 -0.004
C8 0.017 0.017 0.017 0.000 0.000 0.000
C9 0.030 0.040 0.014 -0.002 -0.001 -0.007
C10 0.021 0.029 0.026 -0.002 0.000 -0.016
C11 0.028 0.067 0.030 0.009 -0.003 -0.004
C12 0.023 0.023 0.023 0.001 0.000 0.000
C13 0.038 0.029 0.028 0.004 -0.004 -0.001
C14 0.015 0.025 0.027 -0.005 0.008 -0.001
C15 0.017 0.035 0.025 -0.006 0.008 0.010
C16 0.035 0.015 0.024 0.000 0.006 0.004
C17 0.038 0.008 0.022 0.003 0.000 -0.006
C18 0.030 0.009 0.027 -0.004 0.002 0.006
C19 0.034 0.018 0.019 -0.010 -0.005 -0.012
C20 0.022 0.022 0.022 0.000 0.000 0.000
C21 0.023 0.023 0.024 -0.012 0.000 0.001
C22 0.050 0.007 0.013 -0.003 -0.008 0.002
C23 0.038 0.012 0.019 0.004 0.004 -0.003
C24 0.024 0.024 0.024 0.000 0.000 0.000
C25 0.033 0.019 0.026 0.003 -0.009 -0.002
C26 0.036 0.006 0.019 0.001 0.011 0.004
C27 0.041 0.010 0.029 -0.002 0.003 0.005
C28 0.020 0.024 0.036 0.007 -0.003 0.008
C29 0.028 0.034 0.025 0.010 -0.014 0.003
C30 0.050 0.037 0.038 -0.009 -0.007 0.013
C31 0.030 0.024 0.025 0.004 -0.002 0.000
C32 0.042 0.015 0.024 -0.006 0.006 -0.003
C33 0.024 0.014 0.021 -0.001 -0.002 -0.001
C34 0.037 0.013 0.014 -0.006 -0.005 0.003
C35 0.034 0.021 0.020 -0.004 -0.003 -0.010
C36 0.032 0.039 0.018 0.004 -0.010 0.003
C37 0.041 0.023 0.017 -0.008 0.003 0.003
C38 0.027 0.021 0.030 0.005 0.008 -0.003
C39 0.037 0.008 0.022 0.006 -0.002 -0.002
C40 0.065 0.019 0.013 -0.005 0.011 -0.003
C41 0.089 0.032 0.012 0.003 0.001 0.020
C42 0.032 0.041 0.032 0.002 0.005 0.010
C43 0.025 0.023 0.027 -0.001 -0.003 0.010
C44 0.020 0.015 0.028 -0.005 -0.001 0.007
C45 0.034 0.012 0.026 0.002 -0.011 0.000
C46 0.040 0.023 0.019 0.001 0.007 0.007
C47 0.035 0.012 0.032 -0.011 -0.002 -0.004
C48 0.043 0.017 0.024 0.004 0.001 0.009
C49 0.037 0.056 0.047 0.007 0.011 0.000
C50 0.022 0.028 0.011 0.005 0.006 0.001
C51 0.033 0.008 0.023 -0.001 -0.005 0.009
C52 0.036 0.008 0.013 -0.005 -0.002 -0.003
C53 0.030 0.006 0.027 0.001 -0.001 -0.007
C54 0.031 0.042 0.019 -0.010 0.010 -0.007
C55 0.031 0.014 0.029 -0.011 0.008 -0.004
C56 0.033 0.026 0.021 -0.003 0.003 0.000
C57 0.033 0.028 0.013 -0.002 -0.003 0.011
C58 0.033 0.028 0.030 -0.002 -0.010 0.010
C59 0.021 0.033 0.041 0.004 0.012 0.010
C60 0.034 0.027 0.053 0.006 -0.005 -0.010
C61 0.036 0.019 0.042 -0.001 -0.007 -0.002
C62 0.042 0.020 0.041 0.009 0.000 0.011
C63 0.029 0.035 0.020 -0.005 -0.007 0.006
C64 0.038 0.007 0.035 0.003 -0.006 0.006
C65 0.045 0.005 0.017 0.003 0.005 0.002
C66 0.043 0.037 0.024 0.000 0.006 0.010
C67 0.030 0.009 0.043 0.006 0.005 -0.003
C68 0.018 0.053 0.025 0.003 0.001 0.005
C69 0.032 0.020 0.029 -0.002 0.012 -0.018
C70 0.021 0.016 0.026 0.006 0.006 0.006
C71 0.018 0.016 0.029 0.007 0.004 0.009
C72 0.026 0.032 0.011 0.003 -0.002 -0.010
C73 0.021 0.021 0.034 0.005 -0.003 -0.003
C74 0.034 0.013 0.042 -0.016 0.011 -0.007
C75 0.031 0.031 0.023 0.006 -0.006 -0.005
C76 0.049 0.025 0.019 -0.008 0.003 -0.008
C77 0.038 0.062 0.054 -0.019 -0.009 0.000
C78 0.039 0.054 0.041 -0.024 0.012 -0.003
C80 0.125 0.354 0.191 -0.206 0.123 -0.114
O20 0.050 0.050 0.050 0.000 0.000 0.000

loop_
_atom_type_symbol
_atom_type_description
_atom_type_scat_dispersion_real
_atom_type_scat_dispersion_imag
_atom_type_scat_source
C C 0.0033 0.0016 'International Tables Vol C Tables 4.2.6.8 and 6.1.1.4'
H H 0.0000 0.0000 'International Tables Vol C Tables 4.2.6.8 and 6.1.1.4'
N N 0.0061 0.0033 'International Tables Vol C Tables 4.2.6.8 and 6.1.1.4'
O O 0.0106 0.0060 'International Tables Vol C Tables 4.2.6.8 and 6.1.1.4'
Cl Cl 0.1484 0.1585 'International Tables Vol C Tables 4.2.6.8 and 6.1.1.4'
Ni Ni 0.3393 1.1124 'International Tables Vol C Tables 4.2.6.8 and 6.1.1.4'
Gd Gd -0.1653 3.9035 'International Tables Vol C Tables 4.2.6.8 and 6.1.1.4'

loop_
_geom_angle_atom_site_label_1
_geom_angle_atom_site_label_2
_geom_angle_atom_site_label_3
_geom_angle
O4 Gd1 O6 70.2(3)
O4 Gd1 O8 139.7(3)
O6 Gd1 O8 85.4(3)
O4 Gd1 O2 89.2(3)
O6 Gd1 O2 97.7(3)
O8 Gd1 O2 62.1(3)
O4 Gd1 O7 82.2(3)
O6 Gd1 O7 96.9(3)
O8 Gd1 O7 133.7(3)
O2 Gd1 O7 159.4(3)
O4 Gd1 O3 132.0(3)
O6 Gd1 O3 155.6(3)
O8 Gd1 O3 80.4(3)
O2 Gd1 O3 93.1(3)
O7 Gd1 O3 79.2(3)
O4 Gd1 N2 68.9(3)
O6 Gd1 N2 138.7(3)
O8 Gd1 N2 123.8(3)
O2 Gd1 N2 76.3(3)
O7 Gd1 N2 83.1(3)
O3 Gd1 N2 65.2(3)
O4 Gd1 N4 129.2(3)
O6 Gd1 N4 74.8(3)
O8 Gd1 N4 69.6(3)
O2 Gd1 N4 131.6(3)
O7 Gd1 N4 66.6(3)
O3 Gd1 N4 81.7(3)
N2 Gd1 N4 138.9(3)
O4 Gd1 Ni1 106.6(2)
O6 Gd1 Ni1 76.2(2)
O8 Gd1 Ni1 34.5(2)
O2 Gd1 Ni1 34.7(2)
O7 Gd1 Ni1 165.6(2)
O3 Gd1 Ni1 101.8(2)
N2 Gd1 Ni1 110.5(3)
N4 Gd1 Ni1 99.2(2)
O4 Gd1 Gd2 34.1(2)
O6 Gd1 Gd2 36.18(19)
O8 Gd1 Gd2 114.1(2)
O2 Gd1 Gd2 91.8(2)
O7 Gd1 Gd2 91.4(2)
O3 Gd1 Gd2 165.2(2)
N2 Gd1 Gd2 102.6(3)
N4 Gd1 Gd2 105.2(2)
Ni1 Gd1 Gd2 90.10(3)
O15 Gd2 O4 101.2(3)
O15 Gd2 O5 83.5(3)
O4 Gd2 O5 76.7(3)
O15 Gd2 O9 79.0(3)
O4 Gd2 O9 82.7(3)
O5 Gd2 O9 149.8(3)
O15 Gd2 O6 158.2(3)
O4 Gd2 O6 67.7(3)
O5 Gd2 O6 110.6(3)
O9 Gd2 O6 81.0(3)
O15 Gd2 O10 66.9(3)
O4 Gd2 O10 157.1(3)
O5 Gd2 O10 82.3(3)
O9 Gd2 O10 112.4(3)
O6 Gd2 O10 129.7(3)
O15 Gd2 N5 104.0(3)
O4 Gd2 N5 133.9(3)
O5 Gd2 N5 143.7(3)
O9 Gd2 N5 65.3(3)
O6 Gd2 N5 74.9(3)
O10 Gd2 N5 69.0(3)
O15 Gd2 N3 133.3(3)
O4 Gd2 N3 104.6(3)
O5 Gd2 N3 65.8(3)
O9 Gd2 N3 142.2(3)
O6 Gd2 N3 68.5(3)
O10 Gd2 N3 74.5(3)
N5 Gd2 N3 84.9(3)
O15 Gd2 Gd1 132.8(2)
O4 Gd2 Gd1 33.1(2)
O5 Gd2 Gd1 91.9(2)
O9 Gd2 Gd1 82.4(2)
O6 Gd2 Gd1 34.67(19)
O10 Gd2 Gd1 158.95(19)
N5 Gd2 Gd1 106.8(2)
N3 Gd2 Gd1 84.6(2)
O15 Gd2 Gd3 32.7(2)
O4 Gd2 Gd3 131.6(2)
O5 Gd2 Gd3 82.2(2)
O9 Gd2 Gd3 95.5(2)
O6 Gd2 Gd3 160.10(19)
O10 Gd2 Gd3 34.25(19)
N5 Gd2 Gd3 85.8(2)
N3 Gd2 Gd3 105.6(2)
Gd1 Gd2 Gd3 164.68(2)
O15 Gd3 O10 68.6(3)
O15 Gd3 O11 140.6(3)
O10 Gd3 O11 86.6(3)
O15 Gd3 O14 89.7(3)
O10 Gd3 O14 96.4(3)
O11 Gd3 O14 62.3(3)
O15 Gd3 O12 82.3(3)
O10 Gd3 O12 98.0(3)
O11 Gd3 O12 132.9(3)
O14 Gd3 O12 159.6(3)
O15 Gd3 O16 132.9(3)
O10 Gd3 O16 156.5(3)
O11 Gd3 O16 79.2(3)
O14 Gd3 O16 93.3(3)
O12 Gd3 O16 78.8(3)
O15 Gd3 N6 130.7(3)
O10 Gd3 N6 77.8(3)
O11 Gd3 N6 67.9(3)
O14 Gd3 N6 130.1(3)
O12 Gd3 N6 67.4(3)
O16 Gd3 N6 79.5(3)
O15 Gd3 N8 69.4(3)
O10 Gd3 N8 137.5(3)
O11 Gd3 N8 123.5(3)
O14 Gd3 N8 76.6(3)
O12 Gd3 N8 83.0(3)
O16 Gd3 N8 65.7(3)
N6 Gd3 N8 138.1(3)
O15 Gd3 Ni2 107.1(2)
O10 Gd3 Ni2 75.4(2)
O11 Gd3 Ni2 34.7(2)
O14 Gd3 Ni2 35.1(2)
O12 Gd3 Ni2 164.9(2)
O16 Gd3 Ni2 101.7(2)
N6 Gd3 Ni2 97.7(3)
N8 Gd3 Ni2 111.2(2)
O15 Gd3 Gd2 32.7(2)
O10 Gd3 Gd2 35.91(19)
O11 Gd3 Gd2 116.4(2)
O14 Gd3 Gd2 92.80(19)
O12 Gd3 Gd2 90.5(2)
O16 Gd3 Gd2 164.3(2)
N6 Gd3 Gd2 107.2(2)
N8 Gd3 Gd2 101.8(2)
Ni2 Gd3 Gd2 91.59(4)
O1 Ni1 N1 87.8(4)
O1 Ni1 O2 174.9(4)
N1 Ni1 O2 96.2(4)
O1 Ni1 O8 94.4(4)
N1 Ni1 O8 175.5(4)
O2 Ni1 O8 81.9(4)
O1 Ni1 Gd1 131.5(3)
N1 Ni1 Gd1 131.0(3)
O2 Ni1 Gd1 47.1(3)
O8 Ni1 Gd1 45.1(3)
O13 Ni2 N7 87.5(5)
O13 Ni2 O11 94.0(4)
N7 Ni2 O11 174.0(4)
O13 Ni2 O14 176.6(4)
N7 Ni2 O14 95.8(4)
O11 Ni2 O14 82.7(4)
O13 Ni2 Gd3 129.4(3)
N7 Ni2 Gd3 129.6(3)
O11 Ni2 Gd3 45.7(2)
O14 Ni2 Gd3 48.2(3)
C1 O1 Ni1 112.8(8)
C19 O2 Ni1 124.5(8)
C19 O2 Gd1 130.5(8)
Ni1 O2 Gd1 98.3(4)
C16 O3 Gd1 125.6(8)
C16 O3 H3 109(2)
Gd1 O3 H3 125(3)
C18 O4 Gd1 120.1(7)
C18 O4 Gd2 122.7(7)
Gd1 O4 Gd2 112.7(3)
C20 O5 Gd2 119.3(7)
C33 O6 Gd1 125.3(7)
C33 O6 Gd2 124.4(7)
Gd1 O6 Gd2 109.1(3)
C38 O7 Gd1 123.0(7)
C38 O7 H7 109(2)
Gd1 O7 H7 128(3)
C36 O8 Ni1 123.6(8)
C36 O8 Gd1 123.4(8)
Ni1 O8 Gd1 100.4(4)
C39 O9 Gd2 119.4(8)
C52 O10 Gd3 126.2(7)
C52 O10 Gd2 123.6(7)
Gd3 O10 Gd2 109.8(3)
C55 O11 Ni2 121.5(8)
C55 O11 Gd3 126.0(7)
Ni2 O11 Gd3 99.6(3)
C57 O12 Gd3 121.0(7)
C57 O12 H12 109(2)
Gd3 O12 H12 130(3)
C58 O13 Ni2 109.8(8)
C71 O14 Ni2 126.7(8)
C71 O14 Gd3 127.3(7)
Ni2 O14 Gd3 96.8(3)
C74 O15 Gd3 122.3(7)
C74 O15 Gd2 120.6(7)
Gd3 O15 Gd2 114.6(3)
C76 O16 Gd3 123.3(8)
C76 O16 H16 109(3)
Gd3 O16 H16 127(3)
C78 O17 H17 109.5
C77 O18 H18 109.5
C80 O19 H19 109.5
C7 N1 C6 120.2(11)
C7 N1 Ni1 127.9(9)
C6 N1 Ni1 111.6(8)
C17 N2 C15 110.4(10)
C17 N2 C14 112.9(10)
C15 N2 C14 105.4(10)
C17 N2 Gd1 110.3(8)
C15 N2 Gd1 106.8(7)
C14 N2 Gd1 110.8(7)
C26 N3 C25 118.9(11)
C26 N3 Gd2 128.6(9)
C25 N3 Gd2 112.2(8)
C34 N4 C35 111.4(10)
C34 N4 C37 109.7(10)
C35 N4 C37 110.4(10)
C34 N4 Gd1 113.8(7)
C35 N4 Gd1 106.3(7)
C37 N4 Gd1 105.0(7)
C45 N5 C44 120.8(11)
C45 N5 Gd2 124.7(9)
C44 N5 Gd2 113.1(7)
C54 N6 C56 107.3(10)
C54 N6 C53 113.1(11)
C56 N6 C53 107.4(10)
C54 N6 Gd3 108.8(8)
C56 N6 Gd3 108.0(8)
C53 N6 Gd3 112.1(7)
C64 N7 C63 123.4(12)
C64 N7 Ni2 125.3(10)
C63 N7 Ni2 110.9(9)
C73 N8 C75 108.8(10)
C73 N8 C72 111.6(10)
C75 N8 C72 108.6(9)
C73 N8 Gd3 108.0(7)
C75 N8 Gd3 106.5(8)
C72 N8 Gd3 113.2(8)
O1 C1 C2 125.8(13)
O1 C1 C6 115.7(11)
C2 C1 C6 118.5(13)
C3 C2 C1 119.4(14)
C3 C2 H2 120.3
C1 C2 H2 120.3
C2 C3 C4 124.1(13)
C2 C3 H3A 118.0
C4 C3 H3A 118.0
C5 C4 C3 117.0(14)
C5 C4 H4 121.5
C3 C4 H4 121.5
C4 C5 C6 121.1(14)
C4 C5 H5 119.4
C6 C5 H5 119.4
C5 C6 C1 119.6(12)
C5 C6 N1 128.7(12)
C1 C6 N1 111.7(11)
N1 C7 C8 121.9(12)
N1 C7 H7A 119.1
C8 C7 H7A 119.1
C19 C8 C9 120.5(11)
C19 C8 C7 123.7(11)
C9 C8 C7 115.7(11)
C10 C9 C8 121.4(12)
C10 C9 H9 119.3
C8 C9 H9 119.3
C9 C10 C12 117.2(13)
C9 C10 C11 122.8(12)
C12 C10 C11 119.7(12)
C10 C11 H11A 109.5
C10 C11 H11B 109.5
H11A C11 H11B 109.5
C10 C11 H11C 109.5
H11A C11 H11C 109.5
H11B C11 H11C 109.5
C13 C12 C10 123.5(12)
C13 C12 H12A 118.3
C10 C12 H12A 118.3
C12 C13 C19 117.8(13)
C12 C13 C14 122.0(12)
C19 C13 C14 119.8(13)
C13 C14 N2 114.7(11)
C13 C14 H14A 108.6
N2 C14 H14A 108.6
C13 C14 H14B 108.6
N2 C14 H14B 108.6
H14A C14 H14B 107.6
N2 C15 C16 112.9(10)
N2 C15 H15A 109.0
C16 C15 H15A 109.0
N2 C15 H15B 109.0
C16 C15 H15B 109.0
H15A C15 H15B 107.8
O3 C16 C15 105.4(10)
O3 C16 H16A 110.7
C15 C16 H16A 110.7
O3 C16 H16B 110.7
C15 C16 H16B 110.7
H16A C16 H16B 108.8
N2 C17 C18 109.3(10)
N2 C17 H17A 109.8
C18 C17 H17A 109.8
N2 C17 H17B 109.8
C18 C17 H17B 109.8
H17A C17 H17B 108.3
O4 C18 C17 112.7(11)
O4 C18 H18A 109.0
C17 C18 H18A 109.0
O4 C18 H18B 109.0
C17 C18 H18B 109.0
H18A C18 H18B 107.8
O2 C19 C8 123.6(12)
O2 C19 C13 116.9(12)
C8 C19 C13 119.5(12)
O5 C20 C25 119.6(12)
O5 C20 C21 120.4(11)
C25 C20 C21 120.0(12)
C22 C21 C20 117.2(12)
C22 C21 H21 121.4
C20 C21 H21 121.4
C23 C22 C21 123.4(13)
C23 C22 H22 118.3
C21 C22 H22 118.3
C22 C23 C24 118.9(13)
C22 C23 H23 120.6
C24 C23 H23 120.6
C25 C24 C23 120.9(13)
C25 C24 H24 119.5
C23 C24 H24 119.5
C24 C25 C20 119.2(13)
C24 C25 N3 125.4(12)
C20 C25 N3 115.3(12)
N3 C26 C27 125.0(12)
N3 C26 H26 117.5
C27 C26 H26 117.5
C28 C27 C33 120.0(12)
C28 C27 C26 118.3(13)
C33 C27 C26 121.6(13)
C29 C28 C27 122.0(13)
C29 C28 H28 119.0
C27 C28 H28 119.0
C28 C29 C31 117.6(12)
C28 C29 C30 122.6(14)
C31 C29 C30 119.8(12)
C29 C30 H30A 109.5
C29 C30 H30B 109.5
H30A C30 H30B 109.5
C29 C30 H30C 109.5
H30A C30 H30C 109.5
H30B C30 H30C 109.5
C32 C31 C29 121.0(12)
C32 C31 H31 119.5
C29 C31 H31 119.5
C31 C32 C33 120.8(13)
C31 C32 C34 119.3(12)
C33 C32 C34 119.8(13)
O6 C33 C32 118.7(12)
O6 C33 C27 123.0(12)
C32 C33 C27 118.3(12)
N4 C34 C32 114.4(11)
N4 C34 H34A 108.7
C32 C34 H34A 108.7
N4 C34 H34B 108.7
C32 C34 H34B 108.7
H34A C34 H34B 107.6
N4 C35 C36 115.5(11)
N4 C35 H35A 108.4
C36 C35 H35A 108.4
N4 C35 H35B 108.4
C36 C35 H35B 108.4
H35A C35 H35B 107.5
O8 C36 C35 109.3(11)
O8 C36 H36A 109.8
C35 C36 H36A 109.8
O8 C36 H36B 109.8
C35 C36 H36B 109.8
H36A C36 H36B 108.3
C38 C37 N4 115.1(10)
C38 C37 H37A 108.5
N4 C37 H37A 108.5
C38 C37 H37B 108.5
N4 C37 H37B 108.5
H37A C37 H37B 107.5
O7 C38 C37 109.9(10)
O7 C38 H38A 109.7
C37 C38 H38A 109.7
O7 C38 H38B 109.7
C37 C38 H38B 109.7
H38A C38 H38B 108.2
O9 C39 C44 119.8(11)
O9 C39 C40 120.6(12)
C44 C39 C40 119.6(13)
C41 C40 C39 118.4(14)
C41 C40 H40 120.8
C39 C40 H40 120.8
C42 C41 C40 122.7(15)
C42 C41 H41 118.7
C40 C41 H41 118.7
C41 C42 C43 119.4(14)
C41 C42 H42 120.3
C43 C42 H42 120.3
C44 C43 C42 120.2(13)
C44 C43 H43 119.9
C42 C43 H43 119.9
C39 C44 C43 119.6(12)
C39 C44 N5 114.9(11)
C43 C44 N5 125.5(11)
N5 C45 C46 126.4(13)
N5 C45 H45 116.8
C46 C45 H45 116.8
C47 C46 C45 118.8(13)
C47 C46 C52 118.7(12)
C45 C46 C52 122.4(12)
C46 C47 C48 122.7(13)
C46 C47 H47 118.6
C48 C47 H47 118.6
C50 C48 C47 117.8(13)
C50 C48 C49 122.2(13)
C47 C48 C49 119.9(13)
C48 C49 H49A 109.5
C48 C49 H49B 109.5
H49A C49 H49B 109.5
C48 C49 H49C 109.5
H49A C49 H49C 109.5
H49B C49 H49C 109.5
C48 C50 C51 123.3(12)
C48 C50 H50 118.3
C51 C50 H50 118.3
C50 C51 C52 120.2(12)
C50 C51 C53 121.5(12)
C52 C51 C53 118.0(11)
O10 C52 C51 121.6(11)
O10 C52 C46 121.5(11)
C51 C52 C46 116.9(11)
C51 C53 N6 116.0(10)
C51 C53 H53A 108.3
N6 C53 H53A 108.3
C51 C53 H53B 108.3
N6 C53 H53B 108.3
H53A C53 H53B 107.4
N6 C54 C55 112.0(10)
N6 C54 H54A 109.2
C55 C54 H54A 109.2
N6 C54 H54B 109.2
C55 C54 H54B 109.2
H54A C54 H54B 107.9
O11 C55 C54 105.8(10)
O11 C55 H55A 110.6
C54 C55 H55A 110.6
O11 C55 H55B 110.6
C54 C55 H55B 110.6
H55A C55 H55B 108.7
N6 C56 C57 112.5(11)
N6 C56 H56A 109.1
C57 C56 H56A 109.1
N6 C56 H56B 109.1
C57 C56 H56B 109.1
H56A C56 H56B 107.8
O12 C57 C56 108.0(10)
O12 C57 H57A 110.1
C56 C57 H57A 110.1
O12 C57 H57B 110.1
C56 C57 H57B 110.1
H57A C57 H57B 108.4
O13 C58 C63 119.7(12)
O13 C58 C59 120.9(13)
C63 C58 C59 119.5(13)
C60 C59 C58 118.2(13)
C60 C59 H59 120.9
C58 C59 H59 120.9
C59 C60 C61 124.0(13)
C59 C60 H60 118.0
C61 C60 H60 118.0
C62 C61 C60 116.7(14)
C62 C61 H61 121.6
C60 C61 H61 121.6
C61 C62 C63 121.2(14)
C61 C62 H62 119.4
C63 C62 H62 119.4
C58 C63 C62 120.2(13)
C58 C63 N7 111.4(12)
C62 C63 N7 128.3(13)
N7 C64 C65 126.1(13)
N7 C64 H64 117.0
C65 C64 H64 117.0
C66 C65 C71 119.9(13)
C66 C65 C64 118.5(12)
C71 C65 C64 121.5(12)
C67 C66 C65 122.3(14)
C67 C66 H66 118.8
C65 C66 H66 118.8
C66 C67 C69 117.8(13)
C66 C67 C68 121.1(13)
C69 C67 C68 120.8(12)
C67 C68 H68A 109.5
C67 C68 H68B 109.5
H68A C68 H68B 109.5
C67 C68 H68C 109.5
H68A C68 H68C 109.5
H68B C68 H68C 109.5
C70 C69 C67 120.0(13)
C70 C69 H69 120.0
C67 C69 H69 120.0
C69 C70 C71 123.1(13)
C69 C70 C72 117.2(11)
C71 C70 C72 119.5(12)
O14 C71 C70 119.9(12)
O14 C71 C65 123.5(11)
C70 C71 C65 116.6(12)
N8 C72 C70 113.9(10)
N8 C72 H72A 108.8
C70 C72 H72A 108.8
N8 C72 H72B 108.8
C70 C72 H72B 108.8
H72A C72 H72B 107.7
N8 C73 C74 112.8(10)
N8 C73 H73A 109.0
C74 C73 H73A 109.0
N8 C73 H73B 109.0
C74 C73 H73B 109.0
H73A C73 H73B 107.8
O15 C74 C73 110.8(11)
O15 C74 H74A 109.5
C73 C74 H74A 109.5
O15 C74 H74B 109.5
C73 C74 H74B 109.5
H74A C74 H74B 108.1
N8 C75 C76 110.7(11)
N8 C75 H75A 109.5
C76 C75 H75A 109.5
N8 C75 H75B 109.5
C76 C75 H75B 109.5
H75A C75 H75B 108.1
O16 C76 C75 108.3(11)
O16 C76 H76A 110.0
C75 C76 H76A 110.0
O16 C76 H76B 110.0
C75 C76 H76B 110.0
H76A C76 H76B 108.4
O18 C77 H77A 109.5
O18 C77 H77B 109.5
H77A C77 H77B 109.5
O18 C77 H77C 109.5
H77A C77 H77C 109.5
H77B C77 H77C 109.5
O17 C78 H78A 109.5
O17 C78 H78B 109.5
H78A C78 H78B 109.5
O17 C78 H78C 109.5
H78A C78 H78C 109.5
H78B C78 H78C 109.5
O19 C80 H80A 109.5
O19 C80 H80B 109.5
H80A C80 H80B 109.5
O19 C80 H80C 109.5
H80A C80 H80C 109.5
H80B C80 H80C 109.5
H20A O20 H20B 109.5

loop_
_geom_bond_atom_site_label_1
_geom_bond_atom_site_label_2
_geom_bond_distance
Gd1 O4 2.294(8)
Gd1 O6 2.331(8)
Gd1 O8 2.334(8)
Gd1 O2 2.397(9)
Gd1 O7 2.429(8)
Gd1 O3 2.489(9)
Gd1 N2 2.581(10)
Gd1 N4 2.630(10)
Gd1 Ni1 3.2404(18)
Gd1 Gd2 3.8712(9)
Gd2 O15 2.315(9)
Gd2 O4 2.355(8)
Gd2 O5 2.374(8)
Gd2 O9 2.395(8)
Gd2 O6 2.419(8)
Gd2 O10 2.427(8)
Gd2 N5 2.538(11)
Gd2 N3 2.543(10)
Gd2 Gd3 3.8923(9)
Gd3 O15 2.311(8)
Gd3 O10 2.329(8)
Gd3 O11 2.336(8)
Gd3 O14 2.414(8)
Gd3 O12 2.453(9)
Gd3 O16 2.457(9)
Gd3 N6 2.581(12)
Gd3 N8 2.585(11)
Gd3 Ni2 3.2173(18)
Ni1 O1 1.840(9)
Ni1 N1 1.843(11)
Ni1 O2 1.862(8)
Ni1 O8 1.864(9)
Ni2 O13 1.838(9)
Ni2 N7 1.855(11)
Ni2 O11 1.857(8)
Ni2 O14 1.861(8)
O1 C1 1.355(15)
O2 C19 1.346(14)
O3 C16 1.413(15)
O3 H3 0.840(10)
O4 C18 1.414(14)
O5 C20 1.343(14)
O6 C33 1.346(14)
O7 C38 1.422(15)
O7 H7 0.840(10)
O8 C36 1.436(15)
O9 C39 1.345(14)
O10 C52 1.311(15)
O11 C55 1.411(14)
O12 C57 1.458(15)
O12 H12 0.840(10)
O13 C58 1.333(16)
O14 C71 1.306(14)
O15 C74 1.397(15)
O16 C76 1.409(16)
O16 H16 0.840(10)
O17 C78 1.338(16)
O17 H17 0.8400
O18 C77 1.449(18)
O18 H18 0.8400
O19 C80 1.473(10)
O19 H19 0.8400
N1 C7 1.281(15)
N1 C6 1.435(16)
N2 C17 1.471(16)
N2 C15 1.509(15)
N2 C14 1.576(17)
N3 C26 1.287(15)
N3 C25 1.423(17)
N4 C34 1.431(15)
N4 C35 1.477(15)
N4 C37 1.481(16)
N5 C45 1.302(16)
N5 C44 1.424(16)
N6 C54 1.463(17)
N6 C56 1.465(17)
N6 C53 1.514(15)
N7 C64 1.281(16)
N7 C63 1.406(17)
N8 C73 1.479(16)
N8 C75 1.486(16)
N8 C72 1.510(15)
C1 C2 1.369(17)
C1 C6 1.434(19)
C2 C3 1.331(18)
C2 H2 0.9500
C3 C4 1.402(19)
C3 H3A 0.9500
C4 C5 1.356(17)
C4 H4 0.9500
C5 C6 1.382(18)
C5 H5 0.9500
C7 C8 1.473(16)
C7 H7A 0.9500
C8 C19 1.388(17)
C8 C9 1.425(17)
C9 C10 1.384(18)
C9 H9 0.9500
C10 C12 1.414(17)
C10 C11 1.539(18)
C11 H11A 0.9800
C11 H11B 0.9800
C11 H11C 0.9800
C12 C13 1.398(18)
C12 H12A 0.9500
C13 C19 1.438(19)
C13 C14 1.448(18)
C14 H14A 0.9900
C14 H14B 0.9900
C15 C16 1.544(18)
C15 H15A 0.9900
C15 H15B 0.9900
C16 H16A 0.9900
C16 H16B 0.9900
C17 C18 1.499(17)
C17 H17A 0.9900
C17 H17B 0.9900
C18 H18A 0.9900
C18 H18B 0.9900
C20 C25 1.397(18)
C20 C21 1.423(18)
C21 C22 1.389(18)
C21 H21 0.9500
C22 C23 1.352(19)
C22 H22 0.9500
C23 C24 1.393(18)
C23 H23 0.9500
C24 C25 1.390(18)
C24 H24 0.9500
C26 C27 1.458(18)
C26 H26 0.9500
C27 C28 1.404(19)
C27 C33 1.415(18)
C28 C29 1.383(18)
C28 H28 0.9500
C29 C31 1.428(19)
C29 C30 1.494(19)
C30 H30A 0.9800
C30 H30B 0.9800
C30 H30C 0.9800
C31 C32 1.391(19)
C31 H31 0.9500
C32 C33 1.402(19)
C32 C34 1.489(18)
C34 H34A 0.9900
C34 H34B 0.9900
C35 C36 1.538(18)
C35 H35A 0.9900
C35 H35B 0.9900
C36 H36A 0.9900
C36 H36B 0.9900
C37 C38 1.479(18)
C37 H37A 0.9900
C37 H37B 0.9900
C38 H38A 0.9900
C38 H38B 0.9900
C39 C44 1.391(18)
C39 C40 1.414(17)
C40 C41 1.40(2)
C40 H40 0.9500
C41 C42 1.33(2)
C41 H41 0.9500
C42 C43 1.413(19)
C42 H42 0.9500
C43 C44 1.392(17)
C43 H43 0.9500
C45 C46 1.433(18)
C45 H45 0.9500
C46 C47 1.390(19)
C46 C52 1.452(17)
C47 C48 1.399(18)
C47 H47 0.9500
C48 C50 1.350(17)
C48 C49 1.531(19)
C49 H49A 0.9800
C49 H49B 0.9800
C49 H49C 0.9800
C50 C51 1.386(18)
C50 H50 0.9500
C51 C52 1.425(17)
C51 C53 1.509(17)
C53 H53A 0.9900
C53 H53B 0.9900
C54 C55 1.588(19)
C54 H54A 0.9900
C54 H54B 0.9900
C55 H55A 0.9900
C55 H55B 0.9900
C56 C57 1.526(18)
C56 H56A 0.9900
C56 H56B 0.9900
C57 H57A 0.9900
C57 H57B 0.9900
C58 C63 1.375(19)
C58 C59 1.432(19)
C59 C60 1.352(19)
C59 H59 0.9500
C60 C61 1.398(19)
C60 H60 0.9500
C61 C62 1.393(19)
C61 H61 0.9500
C62 C63 1.396(18)
C62 H62 0.9500
C64 C65 1.440(18)
C64 H64 0.9500
C65 C66 1.402(18)
C65 C71 1.420(17)
C66 C67 1.395(19)
C66 H66 0.9500
C67 C69 1.404(19)
C67 C68 1.518(18)
C68 H68A 0.9800
C68 H68B 0.9800
C68 H68C 0.9800
C69 C70 1.389(17)
C69 H69 0.9500
C70 C71 1.404(17)
C70 C72 1.538(17)
C72 H72A 0.9900
C72 H72B 0.9900
C73 C74 1.517(18)
C73 H73A 0.9900
C73 H73B 0.9900
C74 H74A 0.9900
C74 H74B 0.9900
C75 C76 1.529(19)
C75 H75A 0.9900
C75 H75B 0.9900
C76 H76A 0.9900
C76 H76B 0.9900
C77 H77A 0.9800
C77 H77B 0.9800
C77 H77C 0.9800
C78 H78A 0.9800
C78 H78B 0.9800
C78 H78C 0.9800
C80 H80A 0.9800
C80 H80B 0.9800
C80 H80C 0.9800
O20 H20A 0.8700
O20 H20B 0.8701
